data_1567310
loop_
_publ_author_name
'Reid, Amelia G.'
'Moreno, Juan J.'
'Hooe, Shelby L.'
'Baugh, Kira R.'
'Thomas, Isobel H.'
'Dickie, Diane A.'
'Machan, Charles W.'

_publ_section_title
;
 Inverse potential scaling in co-electrocatalytic activity for CO2
 reduction through redox mediator tuning and catalyst design
;
_journal_issue 33
_journal_name_full 'Chemical Science'
_journal_page_first 9595
_journal_page_last 9606
_journal_paper_doi 10.1039/D2SC03258A
_journal_volume 13
_journal_year 2022
_chemical_formula_moiety 'C30 H28 O2 S'
_chemical_formula_sum 'C30 H28 O2 S'
_chemical_formula_weight 452.58
_space_group_crystal_system orthorhombic
_space_group_IT_number 29
_space_group_name_Hall 'P 2c -2ac'
_space_group_name_H-M_alt 'P c a 21'
_atom_sites_solution_hydrogens geom
_atom_sites_solution_primary dual
_audit_creation_date 2022-02-24
_audit_creation_method
;
Olex2 1.5
(compiled 2021.12.09 svn.r5202d8cf for OlexSys, GUI svn.r6439)
;
_audit_update_record
;
2022-02-24 deposited with the CCDC.	2022-07-21 downloaded from the CCDC.
;
_cell_angle_alpha 90
_cell_angle_beta 90
_cell_angle_gamma 90
_cell_formula_units_Z 4
_cell_length_a 19.7648(12)
_cell_length_b 7.4276(4)
_cell_length_c 16.1962(9)
_cell_measurement_reflns_used 9870
_cell_measurement_temperature 100.00
_cell_measurement_theta_max 28.244
_cell_measurement_theta_min 2.414
_cell_volume 2377.7(2)
_computing_cell_refinement 'SAINT V8.40B (?, 2016)'
_computing.cell_refinement 'SAINT V8.40B (Bruker AXS LLC, 2019)'

_computing_data_collection 'Bruker Instrument Service V6.2.15'
_computing_data_reduction 'SAINT V8.40B (?, 2016)'
_computing.data_reduction 'SAINT V8.40B (Bruker AXS LLC, 2019)'

_computing_molecular_graphics 'Olex2 1.5 (Dolomanov et al., 2009)'
_computing_publication_material 'Olex2 1.5 (Dolomanov et al., 2009)'
_computing_structure_refinement 'XL  (Sheldrick, 2008)'
_computing.structure_refinement 'SHELXL--2018/3 (Sheldrick, 2018)'

_computing_structure_solution 'SHELXT 2018/2 (Sheldrick, 2018)'
_computing.structure_solution 'SHELXT 2018/2 (Sheldrick, 2018)'

_diffrn_ambient_temperature 100.00
_diffrn_detector_area_resol_mean 7.3910
_diffrn_detector_type 'Photon III'
_diffrn_measured_fraction_theta_full 0.998
_diffrn_measured_fraction_theta_max 0.997
_diffrn_measurement_device 'Kappa four--circle diffractometer'
_diffrn_measurement_device_type 'Bruker D8 Venture'
_diffrn_measurement_method '\f and \w scans'
_diffrn_radiation_collimation 'one pinhole collimator 0.8 mm'
_diffrn_radiation_monochromator 'HELIOS double bounce multilayer mirror'
_diffrn_radiation_probe x-ray
_diffrn_radiation_type 'Mo K\a'
_diffrn_radiation_wavelength 0.71073
_diffrn_reflns_av_R_equivalents 0.0476
_diffrn_reflns_av_unetI/netI 0.0372
_diffrn_reflns_Laue_measured_fraction_full 0.998
_diffrn_reflns_Laue_measured_fraction_max 0.997
_diffrn_reflns_limit_h_max 24
_diffrn_reflns_limit_h_min -24
_diffrn_reflns_limit_k_max 7
_diffrn_reflns_limit_k_min -9
_diffrn_reflns_limit_l_max 20
_diffrn_reflns_limit_l_min -20
_diffrn_reflns_number 25722
_diffrn_reflns_point_group_measured_fraction_full 0.997
_diffrn_reflns_point_group_measured_fraction_max 0.995
_diffrn_reflns.reduction_process narrow-frame

_diffrn_reflns_theta_full 25.242
_diffrn_reflns_theta_max 26.377
_diffrn_reflns_theta_min 2.061
_diffrn_source 'micro-focus sealed tube'
_diffrn_source_current 1.4
_diffrn_source_power 0.07
_diffrn_source_target Mo
_diffrn_source_type 'Incoatec I\mS 3.0'
_diffrn_source_voltage 50
_diffrn_standards_number 0
_exptl_absorpt_coefficient_mu 0.161
_exptl_absorpt_correction_T_max 0.4908
_exptl_absorpt_correction_T_min 0.4011
_exptl_absorpt_correction_type multi-scan
_exptl_absorpt_process_details
;
SADABS-2016/2 (Bruker,2016/2) was used for absorption correction.
wR2(int) was 0.0783 before and 0.0590 after correction.
The Ratio of minimum to maximum transmission is 0.8172.
The \l/2 correction factor is Not present.
;
_exptl_crystal_colour colourless
_exptl_crystal_colour_primary colourless
_exptl_crystal_density_diffrn 1.264
_exptl_crystal_description rod
_exptl_crystal_F_000 960
_exptl_crystal_recrystallization_method 'Re-crystallisation from solvent: toluene'
_exptl_crystal_size_max 0.375
_exptl_crystal_size_mid 0.095
_exptl_crystal_size_min 0.043
_refine_diff_density_max 1.144
_refine_diff_density_min -0.314
_refine_diff_density_rms 0.111
_refine_ls_abs_structure_details
;
 Refined as an inversion twin.
;
_refine_ls_abs_structure_Flack 0.46(19)
_refine_ls_extinction_method none
_refine_ls_goodness_of_fit_ref 1.104
_refine_ls_hydrogen_treatment constr
_refine_ls_matrix_type full
_refine_ls_number_parameters 305
_refine_ls_number_reflns 4845
_refine_ls_number_restraints 1
_refine_ls_restrained_S_all 1.103
_refine_ls_R_factor_all 0.0810
_refine_ls_R_factor_gt 0.0754
_refine_ls_shift/su_max 0.000
_refine_ls_shift/su_mean 0.000
_refine_ls_structure_factor_coef Fsqd
_refine_ls_weighting_details 'w=1/[\s^2^(Fo^2^)+(0.1311P)^2^+1.3920P] where P=(Fo^2^+2Fc^2^)/3'
_refine_ls_weighting_scheme calc
_refine_ls_wR_factor_gt 0.1870
_refine_ls_wR_factor_ref 0.1936
_reflns_Friedel_coverage 0.923
_reflns_Friedel_fraction_full 0.996
_reflns_Friedel_fraction_max 0.994
_reflns_number_gt 4422
_reflns_number_total 4845
_reflns_threshold_expression 'I > 2\s(I)'
_cod_data_source_file d2sc03258a3.cif
_cod_data_source_block mo_machan_agr_mes2dbtd_x2_0m
_cod_depositor_comments 'Adding full bibliography for 1567306--1567312.cif.'
_cod_database_code 1567310
_shelx_shelxl_version_number 2018/3
_shelx_space_group_comment
;
The symmetry employed for this shelxl refinement is uniquely defined
by the following loop, which should always be used as a source of
symmetry information in preference to the above space-group names.
They are only intended as comments.
;
_shelx_estimated_absorpt_t_max 0.993
_shelx_estimated_absorpt_t_min 0.942
_computing.bruker_data_scaling 'SADABS--2016/2 -- Bruker AXS area detector scaling and absorption correction'

_olex2_refinement_description
;
1. Twinned data refinement
 Scales: 0.54(19)
 0.46(19)
2. Fixed Uiso
 At 1.2 times of:
  All C(H) groups
 At 1.5 times of:
  All C(H,H,H) groups
3.a Aromatic/amide H refined with riding coordinates:
 C2(H2), C3(H3), C5(H5), C9(H9), C11(H11), C17(H17), C18(H18), C20(H20),
 C24(H24), C26(H26)
3.b Idealised Me refined as rotating group:
 C13(H13A,H13B,H13C), C14(H14A,H14B,H14C), C15(H15A,H15B,H15C), C28(H28A,H28B,
 H28C), C29(H29A,H29B,H29C), C30(H30A,H30B,H30C)
;
_olex2_submission_special_instructions 'No special instructions were received'

loop_
_space_group_symop_operation_xyz
'x, y, z'
'-x, -y, z+1/2'
'x+1/2, -y, z'
'-x+1/2, y, z+1/2'

loop_
_atom_site_label
_atom_site_type_symbol
_atom_site_fract_x
_atom_site_fract_y
_atom_site_fract_z
_atom_site_U_iso_or_equiv
_atom_site_adp_type
_atom_site_occupancy
_atom_site_site_symmetry_order
_atom_site_calc_flag
_atom_site_refinement_flags_posn
_atom_site_refinement_flags_adp
_atom_site_refinement_flags_occupancy
_atom_site_disorder_assembly
_atom_site_disorder_group
S1 S 0.37370(7) -0.01145(13) 0.49225(11) 0.0177(3) Uani 1 1 d . . . . .
O1 O 0.41045(19) -0.1080(5) 0.4284(3) 0.0293(9) Uani 1 1 d . . . . .
O2 O 0.33978(19) -0.1221(5) 0.5520(3) 0.0268(9) Uani 1 1 d . . . . .
C1 C 0.4266(2) 0.1489(6) 0.5403(3) 0.0194(10) Uani 1 1 d . . . . .
C2 C 0.4818(3) 0.1129(7) 0.5893(3) 0.0214(11) Uani 1 1 d . . . . .
H2 H 0.495160 -0.007167 0.601327 0.026 Uiso 1 1 calc R U . . .
C3 C 0.5173(2) 0.2594(7) 0.6206(3) 0.0197(10) Uani 1 1 d . . . . .
H3 H 0.555835 0.238731 0.654355 0.024 Uiso 1 1 calc R U . . .
C4 C 0.4977(2) 0.4360(7) 0.6037(3) 0.0183(10) Uani 1 1 d . . . . .
C5 C 0.4388(3) 0.4679(7) 0.5550(4) 0.0200(10) Uani 1 1 d . . . . .
H5 H 0.423689 0.587179 0.544778 0.024 Uiso 1 1 calc R U . . .
C6 C 0.4044(2) 0.3230(6) 0.5232(3) 0.0193(10) Uani 1 1 d . . . . .
C7 C 0.5415(2) 0.5876(6) 0.6311(3) 0.0174(10) Uani 1 1 d . . . . .
C8 C 0.5523(2) 0.6226(7) 0.7160(3) 0.0206(10) Uani 1 1 d . . . . .
C9 C 0.5971(3) 0.7579(7) 0.7383(4) 0.0265(11) Uani 1 1 d . . . . .
H9 H 0.603882 0.782425 0.795308 0.032 Uiso 1 1 calc R U . . .
C10 C 0.6325(3) 0.8592(7) 0.6799(4) 0.0259(12) Uani 1 1 d . . . . .
C11 C 0.6210(2) 0.8232(7) 0.5973(4) 0.0234(11) Uani 1 1 d . . . . .
H11 H 0.644997 0.890246 0.556871 0.028 Uiso 1 1 calc R U . . .
C12 C 0.5754(2) 0.6924(6) 0.5716(3) 0.0182(10) Uani 1 1 d . . . . .
C13 C 0.5639(3) 0.6631(7) 0.4804(4) 0.0234(11) Uani 1 1 d . . . . .
H13A H 0.522280 0.724361 0.463436 0.035 Uiso 1 1 calc R U . . .
H13B H 0.559827 0.533889 0.469239 0.035 Uiso 1 1 calc R U . . .
H13C H 0.602279 0.712112 0.449263 0.035 Uiso 1 1 calc R U . . .
C14 C 0.6812(4) 1.0037(7) 0.7069(5) 0.0343(16) Uani 1 1 d . . . . .
H14A H 0.725283 0.949449 0.718957 0.051 Uiso 1 1 calc R U . . .
H14B H 0.663734 1.062898 0.756570 0.051 Uiso 1 1 calc R U . . .
H14C H 0.686188 1.092660 0.662623 0.051 Uiso 1 1 calc R U . . .
C15 C 0.5168(3) 0.5157(8) 0.7832(4) 0.0277(13) Uani 1 1 d . . . . .
H15A H 0.540295 0.400875 0.791381 0.042 Uiso 1 1 calc R U . . .
H15B H 0.469898 0.492827 0.766790 0.042 Uiso 1 1 calc R U . . .
H15C H 0.517430 0.584583 0.834819 0.042 Uiso 1 1 calc R U . . .
C16 C 0.3208(2) 0.1521(6) 0.4497(3) 0.0166(10) Uani 1 1 d . . . . .
C17 C 0.2647(2) 0.1197(6) 0.4008(3) 0.0187(10) Uani 1 1 d . . . . .
H17 H 0.251070 0.000728 0.387217 0.022 Uiso 1 1 calc R U . . .
C18 C 0.2294(2) 0.2680(7) 0.3726(3) 0.0184(10) Uani 1 1 d . . . . .
H18 H 0.190451 0.249700 0.339274 0.022 Uiso 1 1 calc R U . . .
C19 C 0.2490(2) 0.4444(7) 0.3916(3) 0.0187(10) Uani 1 1 d . . . . .
C20 C 0.3062(3) 0.4744(7) 0.4400(3) 0.0183(11) Uani 1 1 d . . . . .
H20 H 0.320240 0.593562 0.452766 0.022 Uiso 1 1 calc R U . . .
C21 C 0.3431(2) 0.3246(6) 0.4700(3) 0.0170(10) Uani 1 1 d . . . . .
C22 C 0.2052(2) 0.5984(7) 0.3654(3) 0.0180(10) Uani 1 1 d . . . . .
C23 C 0.1954(3) 0.6344(7) 0.2814(3) 0.0233(11) Uani 1 1 d . . . . .
C24 C 0.1504(3) 0.7718(7) 0.2588(4) 0.0251(11) Uani 1 1 d . . . . .
H24 H 0.144383 0.798715 0.201882 0.030 Uiso 1 1 calc R U . . .
C25 C 0.1144(3) 0.8696(7) 0.3171(4) 0.0253(12) Uani 1 1 d . . . . .
C26 C 0.1250(2) 0.8315(7) 0.3998(4) 0.0225(11) Uani 1 1 d . . . . .
H26 H 0.100727 0.897208 0.440460 0.027 Uiso 1 1 calc R U . . .
C27 C 0.1709(2) 0.6980(6) 0.4250(3) 0.0187(10) Uani 1 1 d . . . . .
C28 C 0.1818(3) 0.6692(7) 0.5162(3) 0.0219(11) Uani 1 1 d . . . . .
H28A H 0.223255 0.730893 0.533488 0.033 Uiso 1 1 calc R U . . .
H28B H 0.185966 0.540091 0.527491 0.033 Uiso 1 1 calc R U . . .
H28C H 0.143181 0.718048 0.546902 0.033 Uiso 1 1 calc R U . . .
C29 C 0.2319(3) 0.5287(9) 0.2147(4) 0.0338(14) Uani 1 1 d . . . . .
H29A H 0.209398 0.412474 0.206678 0.051 Uiso 1 1 calc R U . . .
H29B H 0.278983 0.508521 0.231422 0.051 Uiso 1 1 calc R U . . .
H29C H 0.231022 0.596848 0.162888 0.051 Uiso 1 1 calc R U . . .
C30 C 0.0635(4) 1.0116(8) 0.2929(5) 0.0342(16) Uani 1 1 d . . . . .
H30A H 0.030084 0.959207 0.255197 0.051 Uiso 1 1 calc R U . . .
H30B H 0.086854 1.111268 0.265236 0.051 Uiso 1 1 calc R U . . .
H30C H 0.040617 1.056638 0.342384 0.051 Uiso 1 1 calc R U . . .

loop_
_atom_site_aniso_label
_atom_site_aniso_U_11
_atom_site_aniso_U_22
_atom_site_aniso_U_33
_atom_site_aniso_U_23
_atom_site_aniso_U_13
_atom_site_aniso_U_12
S1 0.0195(5) 0.0117(5) 0.0219(6) 0.0008(5) -0.0020(4) -0.0018(4)
O1 0.0282(19) 0.0231(18) 0.036(2) -0.0058(17) -0.0001(17) 0.0084(16)
O2 0.0277(19) 0.0160(16) 0.037(2) 0.0069(16) -0.0027(17) -0.0080(14)
C1 0.016(2) 0.017(2) 0.026(3) 0.0003(19) 0.0003(19) -0.0018(18)
C2 0.018(2) 0.016(2) 0.030(3) 0.005(2) 0.003(2) 0.0022(18)
C3 0.014(2) 0.022(2) 0.023(3) 0.0026(19) -0.0012(19) 0.0007(18)
C4 0.019(2) 0.013(2) 0.022(2) 0.0026(19) 0.003(2) -0.0011(19)
C5 0.013(2) 0.021(2) 0.025(3) 0.000(2) 0.000(2) -0.0025(19)
C6 0.017(2) 0.017(2) 0.024(2) 0.001(2) 0.002(2) 0.0005(18)
C7 0.011(2) 0.014(2) 0.028(3) 0.0044(19) -0.0006(19) 0.0032(17)
C8 0.017(2) 0.021(2) 0.025(3) 0.004(2) -0.0024(19) 0.0017(18)
C9 0.026(3) 0.026(3) 0.028(3) 0.001(2) -0.010(2) -0.002(2)
C10 0.023(3) 0.020(3) 0.034(3) 0.006(2) -0.012(2) -0.001(2)
C11 0.018(2) 0.020(2) 0.033(3) 0.008(2) -0.009(2) -0.0005(18)
C12 0.012(2) 0.019(2) 0.024(3) -0.0004(19) -0.0009(19) 0.0057(17)
C13 0.021(2) 0.022(2) 0.027(3) 0.003(2) -0.001(2) 0.0020(18)
C14 0.045(4) 0.024(3) 0.034(4) 0.010(2) -0.017(3) -0.011(2)
C15 0.035(3) 0.029(3) 0.019(3) 0.000(2) 0.000(2) -0.003(2)
C16 0.018(2) 0.015(2) 0.017(2) 0.0026(18) 0.0042(19) 0.0021(18)
C17 0.020(2) 0.015(2) 0.022(2) -0.0029(19) 0.005(2) -0.0035(17)
C18 0.018(2) 0.018(2) 0.019(2) 0.0006(18) 0.0013(19) -0.0020(18)
C19 0.012(2) 0.026(3) 0.018(2) 0.002(2) 0.0031(18) -0.0010(19)
C20 0.018(2) 0.020(2) 0.017(3) -0.0031(19) 0.005(2) -0.0073(19)
C21 0.015(2) 0.017(2) 0.019(2) -0.0010(19) 0.0019(18) -0.0030(17)
C22 0.016(2) 0.017(2) 0.022(2) -0.0004(19) -0.0020(19) -0.0016(18)
C23 0.027(3) 0.020(3) 0.022(3) 0.001(2) 0.000(2) -0.004(2)
C24 0.029(3) 0.023(3) 0.024(3) 0.005(2) -0.005(2) -0.001(2)
C25 0.018(2) 0.019(3) 0.039(3) -0.001(2) -0.009(2) 0.0001(19)
C26 0.019(2) 0.019(2) 0.030(3) -0.002(2) -0.001(2) -0.0025(18)
C27 0.016(2) 0.015(2) 0.025(3) 0.0010(19) -0.0018(19) -0.0045(18)
C28 0.016(2) 0.025(3) 0.025(2) -0.001(2) -0.001(2) -0.0011(18)
C29 0.041(4) 0.043(3) 0.017(3) 0.002(2) 0.006(3) 0.003(3)
C30 0.036(3) 0.029(3) 0.038(4) -0.003(2) -0.018(3) 0.011(2)

loop_
_atom_type_symbol
_atom_type_description
_atom_type_scat_dispersion_real
_atom_type_scat_dispersion_imag
_atom_type_scat_source
C C 0.0033 0.0016 'International Tables Vol C Tables 4.2.6.8 and 6.1.1.4'
H H 0.0000 0.0000 'International Tables Vol C Tables 4.2.6.8 and 6.1.1.4'
O O 0.0106 0.0060 'International Tables Vol C Tables 4.2.6.8 and 6.1.1.4'
S S 0.1246 0.1234 'International Tables Vol C Tables 4.2.6.8 and 6.1.1.4'

loop_
_exptl_crystal_face_index_h
_exptl_crystal_face_index_k
_exptl_crystal_face_index_l
_exptl_crystal_face_perp_dist
0.00 -1.00 0.00 0.1600
1.00 0.00 0.00 0.0130
-1.00 0.00 0.00 0.0230
1.00 1.00 1.00 0.1590
-1.00 0.00 -1.00 0.0360
-1.00 1.00 -1.00 0.1660
0.00 0.00 -1.00 0.0490
0.00 1.00 -1.00 0.1760
-1.00 1.00 1.00 0.1550
1.00 -1.00 -1.00 0.1550
-1.00 -1.00 1.00 0.1390
1.00 1.00 -1.00 0.1680
1.00 0.00 -1.00 0.0400
-1.00 0.00 1.00 0.0100

loop_
_geom_angle_atom_site_label_1
_geom_angle_atom_site_label_2
_geom_angle_atom_site_label_3
_geom_angle
_geom_angle_site_symmetry_1
_geom_angle_site_symmetry_3
_geom_angle_publ_flag
O1 S1 C1 110.6(2) . . ?
O1 S1 C16 111.2(3) . . ?
O2 S1 O1 115.5(2) . . ?
O2 S1 C1 111.4(3) . . ?
O2 S1 C16 112.6(2) . . ?
C16 S1 C1 93.4(2) . . ?
C2 C1 S1 126.4(4) . . ?
C2 C1 C6 123.0(5) . . ?
C6 C1 S1 110.6(4) . . ?
C1 C2 H2 121.4 . . ?
C1 C2 C3 117.3(5) . . ?
C3 C2 H2 121.4 . . ?
C2 C3 H3 119.2 . . ?
C2 C3 C4 121.6(5) . . ?
C4 C3 H3 119.2 . . ?
C3 C4 C5 119.5(5) . . ?
C3 C4 C7 119.4(4) . . ?
C5 C4 C7 120.9(4) . . ?
C4 C5 H5 120.6 . . ?
C6 C5 C4 118.8(5) . . ?
C6 C5 H5 120.6 . . ?
C1 C6 C21 112.3(5) . . ?
C5 C6 C1 119.7(5) . . ?
C5 C6 C21 128.0(5) . . ?
C8 C7 C4 121.1(4) . . ?
C12 C7 C4 119.4(5) . . ?
C12 C7 C8 119.4(5) . . ?
C7 C8 C15 122.0(5) . . ?
C9 C8 C7 118.9(5) . . ?
C9 C8 C15 119.1(5) . . ?
C8 C9 H9 118.9 . . ?
C8 C9 C10 122.2(5) . . ?
C10 C9 H9 118.9 . . ?
C9 C10 C14 120.5(5) . . ?
C11 C10 C9 117.9(5) . . ?
C11 C10 C14 121.6(5) . . ?
C10 C11 H11 118.9 . . ?
C10 C11 C12 122.2(5) . . ?
C12 C11 H11 118.9 . . ?
C7 C12 C13 121.2(4) . . ?
C11 C12 C7 119.3(5) . . ?
C11 C12 C13 119.4(5) . . ?
C12 C13 H13A 109.5 . . ?
C12 C13 H13B 109.5 . . ?
C12 C13 H13C 109.5 . . ?
H13A C13 H13B 109.5 . . ?
H13A C13 H13C 109.5 . . ?
H13B C13 H13C 109.5 . . ?
C10 C14 H14A 109.5 . . ?
C10 C14 H14B 109.5 . . ?
C10 C14 H14C 109.5 . . ?
H14A C14 H14B 109.5 . . ?
H14A C14 H14C 109.5 . . ?
H14B C14 H14C 109.5 . . ?
C8 C15 H15A 109.5 . . ?
C8 C15 H15B 109.5 . . ?
C8 C15 H15C 109.5 . . ?
H15A C15 H15B 109.5 . . ?
H15A C15 H15C 109.5 . . ?
H15B C15 H15C 109.5 . . ?
C17 C16 S1 125.8(4) . . ?
C17 C16 C21 123.2(4) . . ?
C21 C16 S1 111.0(4) . . ?
C16 C17 H17 121.4 . . ?
C18 C17 C16 117.1(4) . . ?
C18 C17 H17 121.4 . . ?
C17 C18 H18 118.9 . . ?
C17 C18 C19 122.3(5) . . ?
C19 C18 H18 118.9 . . ?
C18 C19 C22 119.6(4) . . ?
C20 C19 C18 119.8(5) . . ?
C20 C19 C22 120.4(4) . . ?
C19 C20 H20 120.5 . . ?
C19 C20 C21 119.0(4) . . ?
C21 C20 H20 120.5 . . ?
C16 C21 C6 112.8(4) . . ?
C16 C21 C20 118.6(4) . . ?
C20 C21 C6 128.6(4) . . ?
C23 C22 C19 120.1(4) . . ?
C27 C22 C19 119.5(4) . . ?
C27 C22 C23 120.3(5) . . ?
C22 C23 C24 118.8(5) . . ?
C22 C23 C29 121.8(5) . . ?
C24 C23 C29 119.4(5) . . ?
C23 C24 H24 119.1 . . ?
C25 C24 C23 121.9(5) . . ?
C25 C24 H24 119.1 . . ?
C24 C25 C30 122.0(6) . . ?
C26 C25 C24 118.2(5) . . ?
C26 C25 C30 119.7(6) . . ?
C25 C26 H26 119.2 . . ?
C25 C26 C27 121.6(5) . . ?
C27 C26 H26 119.2 . . ?
C22 C27 C26 119.2(5) . . ?
C22 C27 C28 122.3(4) . . ?
C26 C27 C28 118.5(5) . . ?
C27 C28 H28A 109.5 . . ?
C27 C28 H28B 109.5 . . ?
C27 C28 H28C 109.5 . . ?
H28A C28 H28B 109.5 . . ?
H28A C28 H28C 109.5 . . ?
H28B C28 H28C 109.5 . . ?
C23 C29 H29A 109.5 . . ?
C23 C29 H29B 109.5 . . ?
C23 C29 H29C 109.5 . . ?
H29A C29 H29B 109.5 . . ?
H29A C29 H29C 109.5 . . ?
H29B C29 H29C 109.5 . . ?
C25 C30 H30A 109.5 . . ?
C25 C30 H30B 109.5 . . ?
C25 C30 H30C 109.5 . . ?
H30A C30 H30B 109.5 . . ?
H30A C30 H30C 109.5 . . ?
H30B C30 H30C 109.5 . . ?

loop_
_geom_bond_atom_site_label_1
_geom_bond_atom_site_label_2
_geom_bond_distance
_geom_bond_site_symmetry_2
_geom_bond_publ_flag
S1 O1 1.454(4) . ?
S1 O2 1.436(4) . ?
S1 C1 1.765(5) . ?
S1 C16 1.744(5) . ?
C1 C2 1.377(7) . ?
C1 C6 1.394(7) . ?
C2 H2 0.9500 . ?
C2 C3 1.390(7) . ?
C3 H3 0.9500 . ?
C3 C4 1.395(7) . ?
C4 C5 1.425(7) . ?
C4 C7 1.488(7) . ?
C5 H5 0.9500 . ?
C5 C6 1.374(7) . ?
C6 C21 1.486(6) . ?
C7 C8 1.415(7) . ?
C7 C12 1.409(7) . ?
C8 C9 1.387(7) . ?
C8 C15 1.519(8) . ?
C9 H9 0.9500 . ?
C9 C10 1.397(8) . ?
C10 C11 1.383(8) . ?
C10 C14 1.505(8) . ?
C11 H11 0.9500 . ?
C11 C12 1.389(7) . ?
C12 C13 1.511(7) . ?
C13 H13A 0.9800 . ?
C13 H13B 0.9800 . ?
C13 H13C 0.9800 . ?
C14 H14A 0.9800 . ?
C14 H14B 0.9800 . ?
C14 H14C 0.9800 . ?
C15 H15A 0.9800 . ?
C15 H15B 0.9800 . ?
C15 H15C 0.9800 . ?
C16 C17 1.384(7) . ?
C16 C21 1.394(6) . ?
C17 H17 0.9500 . ?
C17 C18 1.382(7) . ?
C18 H18 0.9500 . ?
C18 C19 1.400(7) . ?
C19 C20 1.395(7) . ?
C19 C22 1.496(7) . ?
C20 H20 0.9500 . ?
C20 C21 1.416(7) . ?
C22 C23 1.400(7) . ?
C22 C27 1.392(7) . ?
C23 C24 1.403(8) . ?
C23 C29 1.519(8) . ?
C24 H24 0.9500 . ?
C24 C25 1.388(8) . ?
C25 C26 1.386(8) . ?
C25 C30 1.509(7) . ?
C26 H26 0.9500 . ?
C26 C27 1.404(7) . ?
C27 C28 1.508(8) . ?
C28 H28A 0.9800 . ?
C28 H28B 0.9800 . ?
C28 H28C 0.9800 . ?
C29 H29A 0.9800 . ?
C29 H29B 0.9800 . ?
C29 H29C 0.9800 . ?
C30 H30A 0.9800 . ?
C30 H30B 0.9800 . ?
C30 H30C 0.9800 . ?

loop_
_geom_torsion_atom_site_label_1
_geom_torsion_atom_site_label_2
_geom_torsion_atom_site_label_3
_geom_torsion_atom_site_label_4
_geom_torsion
_geom_torsion_site_symmetry_1
_geom_torsion_site_symmetry_2
_geom_torsion_site_symmetry_3
_geom_torsion_site_symmetry_4
_geom_torsion_publ_flag
S1 C1 C2 C3 179.3(4) . . . . ?
S1 C1 C6 C5 180.0(4) . . . . ?
S1 C1 C6 C21 0.0(5) . . . . ?
S1 C16 C17 C18 -179.7(4) . . . . ?
S1 C16 C21 C6 -1.2(5) . . . . ?
S1 C16 C21 C20 179.6(4) . . . . ?
O1 S1 C1 C2 -67.4(5) . . . . ?
O1 S1 C1 C6 113.5(4) . . . . ?
O1 S1 C16 C17 66.2(5) . . . . ?
O1 S1 C16 C21 -112.5(4) . . . . ?
O2 S1 C1 C2 62.5(5) . . . . ?
O2 S1 C1 C6 -116.6(4) . . . . ?
O2 S1 C16 C17 -65.3(5) . . . . ?
O2 S1 C16 C21 116.0(4) . . . . ?
C1 S1 C16 C17 179.8(4) . . . . ?
C1 S1 C16 C21 1.1(4) . . . . ?
C1 C2 C3 C4 0.4(7) . . . . ?
C1 C6 C21 C16 0.8(6) . . . . ?
C1 C6 C21 C20 179.8(5) . . . . ?
C2 C1 C6 C5 0.9(8) . . . . ?
C2 C1 C6 C21 -179.0(4) . . . . ?
C2 C3 C4 C5 1.7(7) . . . . ?
C2 C3 C4 C7 -173.5(5) . . . . ?
C3 C4 C5 C6 -2.6(8) . . . . ?
C3 C4 C7 C8 -65.1(6) . . . . ?
C3 C4 C7 C12 111.6(5) . . . . ?
C4 C5 C6 C1 1.3(8) . . . . ?
C4 C5 C6 C21 -178.8(5) . . . . ?
C4 C7 C8 C9 175.8(4) . . . . ?
C4 C7 C8 C15 -3.8(7) . . . . ?
C4 C7 C12 C11 -174.2(4) . . . . ?
C4 C7 C12 C13 4.9(7) . . . . ?
C5 C4 C7 C8 119.8(5) . . . . ?
C5 C4 C7 C12 -63.5(6) . . . . ?
C5 C6 C21 C16 -179.2(5) . . . . ?
C5 C6 C21 C20 -0.1(8) . . . . ?
C6 C1 C2 C3 -1.8(8) . . . . ?
C7 C4 C5 C6 172.6(5) . . . . ?
C7 C8 C9 C10 -0.9(8) . . . . ?
C8 C7 C12 C11 2.5(7) . . . . ?
C8 C7 C12 C13 -178.3(4) . . . . ?
C8 C9 C10 C11 1.1(8) . . . . ?
C8 C9 C10 C14 -179.4(5) . . . . ?
C9 C10 C11 C12 0.6(8) . . . . ?
C10 C11 C12 C7 -2.4(7) . . . . ?
C10 C11 C12 C13 178.5(5) . . . . ?
C12 C7 C8 C9 -1.0(7) . . . . ?
C12 C7 C8 C15 179.5(5) . . . . ?
C14 C10 C11 C12 -178.9(5) . . . . ?
C15 C8 C9 C10 178.7(5) . . . . ?
C16 S1 C1 C2 178.4(4) . . . . ?
C16 S1 C1 C6 -0.6(4) . . . . ?
C16 C17 C18 C19 0.5(7) . . . . ?
C17 C16 C21 C6 180.0(4) . . . . ?
C17 C16 C21 C20 0.8(7) . . . . ?
C17 C18 C19 C20 0.4(7) . . . . ?
C17 C18 C19 C22 -174.6(5) . . . . ?
C18 C19 C20 C21 -0.6(7) . . . . ?
C18 C19 C22 C23 -64.8(6) . . . . ?
C18 C19 C22 C27 110.9(5) . . . . ?
C19 C20 C21 C6 -178.9(4) . . . . ?
C19 C20 C21 C16 0.1(7) . . . . ?
C19 C22 C23 C24 175.6(4) . . . . ?
C19 C22 C23 C29 -4.3(8) . . . . ?
C19 C22 C27 C26 -174.1(4) . . . . ?
C19 C22 C27 C28 6.7(7) . . . . ?
C20 C19 C22 C23 120.2(5) . . . . ?
C20 C19 C22 C27 -64.1(6) . . . . ?
C21 C16 C17 C18 -1.1(7) . . . . ?
C22 C19 C20 C21 174.3(4) . . . . ?
C22 C23 C24 C25 -1.5(8) . . . . ?
C23 C22 C27 C26 1.6(7) . . . . ?
C23 C22 C27 C28 -177.6(5) . . . . ?
C23 C24 C25 C26 1.6(8) . . . . ?
C23 C24 C25 C30 -177.1(5) . . . . ?
C24 C25 C26 C27 0.0(8) . . . . ?
C25 C26 C27 C22 -1.6(7) . . . . ?
C25 C26 C27 C28 177.6(5) . . . . ?
C27 C22 C23 C24 -0.1(7) . . . . ?
C27 C22 C23 C29 -180.0(5) . . . . ?
C29 C23 C24 C25 178.3(5) . . . . ?
C30 C25 C26 C27 178.7(5) . . . . ?

loop_
_twin_individual_id
_twin_individual_mass_fraction_refined
1 0.54(19)
2 0.46(19)
